data_4024623
loop_
_publ_author_name
'Satoko Hayashi'
'Takashi Nakamoto'
'Mao Minoura'
'Waro Nakanishi'

_publ_section_title
;
Evidence for Effective p(Z)-\p(Ar) Conjugations (Z = S, Se, and Te, as
Well as Z = O) in 9-(Arylchalcogenyl)triptycenes: Experimental and
Theoretical Investigations
;
_journal_name_full 'Journal of Organic Chemistry'
_journal_page_first 4763
_journal_page_last 4771
_journal_paper_doi 10.1021/jo900488r
_journal_volume 74
_journal_year 2009
_chemical_formula_sum 'C26 H18 S'
_chemical_formula_weight 362.46
_chemical_name_systematic
; 
 ? 
;
_space_group_IT_number 14
_symmetry_cell_setting monoclinic
_symmetry_space_group_name_Hall '-P 2yn'
_symmetry_space_group_name_H-M 'P 1 21/n 1'
_atom_sites_solution_hydrogens geom
_atom_sites_solution_primary direct
_atom_sites_solution_secondary difmap
_audit_creation_method SHELXL-97
_cell_angle_alpha 90.00
_cell_angle_beta 93.3310(10)
_cell_angle_gamma 90.00
_cell_formula_units_Z 4
_cell_length_a 9.8749(12)
_cell_length_b 15.454(2)
_cell_length_c 12.2626(16)
_cell_measurement_reflns_used 5421
_cell_measurement_temperature 233
_cell_measurement_theta_max 28.17
_cell_measurement_theta_min 2.46
_cell_volume 1868.2(4)
_computing_cell_refinement 'APEX2 (Bruker AXS, 2006)'
_computing_data_collection 'APEX2 (Bruker AXS, 2006)'
_computing_data_reduction 'SAINT (Bruker AXS, 2004)'
_computing_molecular_graphics 'XSHEL (Bruker AXS,2002)'
_computing_publication_material 'XCIF (Bruker AXS, 2001)'
_computing_structure_refinement 'SHELXL-97 (Sheldrick, 1997)'
_computing_structure_solution 'SHELXS-97 (Sheldrick, 1990)'
_diffrn_ambient_temperature 233
_diffrn_detector_area_resol_mean 8.333
_diffrn_measured_fraction_theta_full 0.972
_diffrn_measured_fraction_theta_max 0.972
_diffrn_measurement_device_type 'Bruker APEXII CCD area detector'
_diffrn_measurement_method 'phi and omega scans'
_diffrn_radiation_monochromator graphite
_diffrn_radiation_source 'fine-focus sealed tube'
_diffrn_radiation_type MoK\a
_diffrn_radiation_wavelength 0.71073
_diffrn_reflns_av_R_equivalents 0.0199
_diffrn_reflns_av_sigmaI/netI 0.0252
_diffrn_reflns_limit_h_max 12
_diffrn_reflns_limit_h_min -10
_diffrn_reflns_limit_k_max 13
_diffrn_reflns_limit_k_min -20
_diffrn_reflns_limit_l_max 15
_diffrn_reflns_limit_l_min -15
_diffrn_reflns_number 10145
_diffrn_reflns_theta_full 27.50
_diffrn_reflns_theta_max 27.50
_diffrn_reflns_theta_min 2.12
_exptl_absorpt_coefficient_mu 0.180
_exptl_absorpt_correction_T_max 0.9648
_exptl_absorpt_correction_T_min 0.9648
_exptl_absorpt_correction_type empirical
_exptl_absorpt_process_details 'SADABS Sheldrick 1996'
_exptl_crystal_colour colorless
_exptl_crystal_density_diffrn 1.289
_exptl_crystal_density_method 'not measured'
_exptl_crystal_description plate
_exptl_crystal_F_000 760
_exptl_crystal_size_max 0.20
_exptl_crystal_size_mid 0.20
_exptl_crystal_size_min 0.20
_refine_diff_density_max 0.299
_refine_diff_density_min -0.204
_refine_diff_density_rms 0.043
_refine_ls_extinction_coef 0.000(2)
_refine_ls_extinction_expression Fc^*^=kFc[1+0.001xFc^2^\l^3^/sin(2\q)]^-1/4^
_refine_ls_extinction_method SHELXL
_refine_ls_goodness_of_fit_ref 1.165
_refine_ls_hydrogen_treatment mixed
_refine_ls_matrix_type full
_refine_ls_number_parameters 245
_refine_ls_number_reflns 4164
_refine_ls_number_restraints 0
_refine_ls_restrained_S_all 1.165
_refine_ls_R_factor_all 0.0473
_refine_ls_R_factor_gt 0.0384
_refine_ls_shift/su_max 1.085
_refine_ls_shift/su_mean 0.004
_refine_ls_structure_factor_coef Fsqd
_refine_ls_weighting_details 'calc w=1/[\s^2^(Fo^2^)+(0.1000P)^2^+0.0000P] where P=(Fo^2^+2Fc^2^)/3'
_refine_ls_weighting_scheme calc
_refine_ls_wR_factor_gt 0.1365
_refine_ls_wR_factor_ref 0.1477
_reflns_number_gt 3505
_reflns_number_total 4164
_reflns_threshold_expression >2sigma(I)
_cod_data_source_file jo900488r_si_004.cif
_cod_data_source_block 2a
_cod_original_sg_symbol_H-M P21/n
_cod_database_code 4024623

loop_
_symmetry_equiv_pos_as_xyz
'x, y, z'
'-x+1/2, y+1/2, -z+1/2'
'-x, -y, -z'
'x-1/2, -y-1/2, z-1/2'

loop_
_atom_site_label
_atom_site_type_symbol
_atom_site_fract_x
_atom_site_fract_y
_atom_site_fract_z
_atom_site_U_iso_or_equiv
_atom_site_adp_type
_atom_site_occupancy
_atom_site_symmetry_multiplicity
_atom_site_calc_flag
_atom_site_refinement_flags
_atom_site_disorder_assembly
_atom_site_disorder_group
S1 S 0.88303(4) 0.10988(2) 0.56747(3) 0.03432(16) Uani 1 1 d . . .
C1 C 0.79056(14) 0.17868(9) 0.65665(11) 0.0274(3) Uani 1 1 d . . .
C2 C 0.64079(14) 0.15491(9) 0.66832(11) 0.0282(3) Uani 1 1 d . . .
C3 C 0.57103(16) 0.08551(9) 0.62160(12) 0.0352(3) Uani 1 1 d . . .
H1 H 0.6143 0.0477 0.5760 0.042 Uiso 1 1 calc R . .
C4 C 0.43605(18) 0.07233(11) 0.64297(14) 0.0445(4) Uani 1 1 d . . .
H2 H 0.3892 0.0254 0.6120 0.053 Uiso 1 1 calc R . .
C5 C 0.37101(17) 0.12859(12) 0.71000(14) 0.0451(4) Uani 1 1 d . . .
H3 H 0.2797 0.1205 0.7218 0.054 Uiso 1 1 calc R . .
C6 C 0.44110(16) 0.19734(11) 0.75995(12) 0.0376(4) Uani 1 1 d . . .
H4 H 0.3975 0.2348 0.8059 0.045 Uiso 1 1 calc R . .
C7 C 0.57664(14) 0.20945(9) 0.74055(11) 0.0303(3) Uani 1 1 d . . .
C8 C 0.67110(15) 0.27571(9) 0.79633(12) 0.0330(3) Uani 1 1 d . . .
H5 H 0.6260 0.3119 0.8489 0.040 Uiso 1 1 calc R . .
C9 C 0.73351(14) 0.32791(9) 0.70679(12) 0.0316(3) Uani 1 1 d . . .
C10 C 0.73617(17) 0.41696(10) 0.69905(14) 0.0404(4) Uani 1 1 d . . .
H6 H 0.6931 0.4507 0.7494 0.048 Uiso 1 1 calc R . .
C11 C 0.80365(19) 0.45593(11) 0.61551(15) 0.0482(4) Uani 1 1 d . . .
H7 H 0.8045 0.5159 0.6092 0.058 Uiso 1 1 calc R . .
C12 C 0.86948(18) 0.40548(11) 0.54186(15) 0.0435(4) Uani 1 1 d . . .
H8 H 0.9147 0.4317 0.4862 0.052 Uiso 1 1 calc R . .
C13 C 0.86845(15) 0.31523(10) 0.55064(12) 0.0349(3) Uani 1 1 d . . .
H9 H 0.9145 0.2815 0.5020 0.042 Uiso 1 1 calc R . .
C14 C 0.79874(13) 0.27669(9) 0.63184(11) 0.0288(3) Uani 1 1 d . . .
C15 C 0.85387(15) 0.17074(9) 0.77505(11) 0.0302(3) Uani 1 1 d . . .
C16 C 0.96175(16) 0.11962(10) 0.81089(13) 0.0372(4) Uani 1 1 d . . .
H10 H 1.0061 0.0853 0.7618 0.045 Uiso 1 1 calc R . .
C17 C 1.00391(18) 0.11978(11) 0.92144(14) 0.0452(4) Uani 1 1 d . . .
H11 H 1.0767 0.0854 0.9462 0.054 Uiso 1 1 calc R . .
C18 C 0.93828(19) 0.17056(12) 0.99421(13) 0.0487(4) Uani 1 1 d . . .
H12 H 0.9667 0.1700 1.0679 0.058 Uiso 1 1 calc R . .
C19 C 0.82989(17) 0.22264(11) 0.95823(13) 0.0428(4) Uani 1 1 d . . .
H13 H 0.7862 0.2571 1.0075 0.051 Uiso 1 1 calc R . .
C20 C 0.78740(15) 0.22291(9) 0.84863(12) 0.0330(3) Uani 1 1 d . . .
C21 C 0.80517(15) 0.12008(9) 0.43376(12) 0.0287(3) Uani 1 1 d . . .
C22 C 0.68834(15) 0.16646(9) 0.40453(12) 0.0324(3) Uani 1 1 d . . .
H14 H 0.6447 0.1977 0.4570 0.039 Uiso 1 1 calc R . .
C23 C 0.63669(16) 0.16618(11) 0.29656(13) 0.0389(4) Uani 1 1 d . . .
H15 H 0.5577 0.1966 0.2773 0.047 Uiso 1 1 calc R . .
C24 C 0.70209(19) 0.12087(11) 0.21760(13) 0.0423(4) Uani 1 1 d . . .
H16 H 0.6671 0.1207 0.1455 0.051 Uiso 1 1 calc R . .
C25 C 0.81951(17) 0.07596(11) 0.24652(13) 0.0411(4) Uani 1 1 d . . .
H17 H 0.8644 0.0462 0.1935 0.049 Uiso 1 1 calc R . .
C26 C 0.87078(16) 0.07495(9) 0.35356(12) 0.0351(3) Uani 1 1 d . . .
H18 H 0.9495 0.0440 0.3724 0.042 Uiso 1 1 calc R . .

loop_
_atom_site_aniso_label
_atom_site_aniso_U_11
_atom_site_aniso_U_22
_atom_site_aniso_U_33
_atom_site_aniso_U_23
_atom_site_aniso_U_13
_atom_site_aniso_U_12
S1 0.0364(2) 0.0367(3) 0.0296(2) -0.00238(14) -0.00018(16) 0.01183(14)
C1 0.0301(7) 0.0270(7) 0.0251(7) -0.0014(5) 0.0010(5) 0.0021(5)
C2 0.0325(7) 0.0285(7) 0.0237(7) 0.0016(5) 0.0016(5) 0.0010(5)
C3 0.0441(8) 0.0312(7) 0.0303(7) -0.0024(6) 0.0042(6) -0.0050(6)
C4 0.0486(9) 0.0431(9) 0.0421(9) -0.0040(7) 0.0038(7) -0.0188(7)
C5 0.0353(8) 0.0542(10) 0.0464(10) 0.0019(8) 0.0082(7) -0.0110(7)
C6 0.0388(8) 0.0409(8) 0.0337(8) 0.0008(6) 0.0090(6) 0.0011(7)
C7 0.0342(7) 0.0304(7) 0.0262(7) 0.0005(5) 0.0021(5) 0.0006(6)
C8 0.0394(8) 0.0321(8) 0.0277(7) -0.0067(6) 0.0036(6) 0.0017(6)
C9 0.0319(7) 0.0304(7) 0.0320(7) -0.0031(6) -0.0022(6) -0.0001(6)
C10 0.0456(9) 0.0299(8) 0.0453(9) -0.0077(6) -0.0008(7) 0.0013(6)
C11 0.0560(10) 0.0286(8) 0.0590(11) 0.0024(7) -0.0036(8) -0.0075(7)
C12 0.0463(9) 0.0398(9) 0.0441(9) 0.0076(7) -0.0005(7) -0.0104(7)
C13 0.0344(8) 0.0365(8) 0.0334(8) 0.0004(6) -0.0007(6) -0.0037(6)
C14 0.0292(7) 0.0279(7) 0.0287(7) -0.0008(5) -0.0041(5) 0.0005(5)
C15 0.0326(7) 0.0292(7) 0.0281(7) 0.0011(5) -0.0035(5) -0.0034(5)
C16 0.0377(8) 0.0345(8) 0.0385(9) 0.0030(6) -0.0052(6) -0.0012(6)
C17 0.0440(9) 0.0474(9) 0.0423(9) 0.0100(7) -0.0140(7) -0.0048(7)
C18 0.0567(11) 0.0568(11) 0.0307(8) 0.0045(7) -0.0132(7) -0.0149(8)
C19 0.0526(10) 0.0467(9) 0.0288(8) -0.0054(7) -0.0004(7) -0.0104(8)
C20 0.0378(8) 0.0328(7) 0.0283(7) -0.0017(5) -0.0010(6) -0.0062(6)
C21 0.0317(7) 0.0258(7) 0.0288(7) 0.0008(5) 0.0036(5) -0.0009(5)
C22 0.0325(7) 0.0327(7) 0.0325(8) -0.0010(6) 0.0054(6) 0.0053(6)
C23 0.0351(8) 0.0424(9) 0.0389(9) 0.0044(7) -0.0017(6) 0.0057(6)
C24 0.0499(10) 0.0459(9) 0.0306(8) 0.0014(6) -0.0018(7) 0.0018(7)
C25 0.0533(10) 0.0395(9) 0.0312(8) -0.0024(6) 0.0094(7) 0.0079(7)
C26 0.0387(8) 0.0318(8) 0.0354(8) 0.0014(6) 0.0065(6) 0.0077(6)

loop_
_atom_type_symbol
_atom_type_description
_atom_type_scat_dispersion_real
_atom_type_scat_dispersion_imag
_atom_type_scat_source
C C 0.0033 0.0016 'International Tables Vol C Tables 4.2.6.8 and 6.1.1.4'
H H 0.0000 0.0000 'International Tables Vol C Tables 4.2.6.8 and 6.1.1.4'
S S 0.1246 0.1234 'International Tables Vol C Tables 4.2.6.8 and 6.1.1.4'

loop_
_geom_angle_atom_site_label_1
_geom_angle_atom_site_label_2
_geom_angle_atom_site_label_3
_geom_angle
_geom_angle_site_symmetry_1
_geom_angle_site_symmetry_3
_geom_angle_publ_flag
C21 S1 C1 107.39(7) . . ?
C2 C1 C14 108.26(11) . . ?
C2 C1 C15 103.37(11) . . ?
C14 C1 C15 103.80(11) . . ?
C2 C1 S1 115.93(9) . . ?
C14 C1 S1 114.97(10) . . ?
C15 C1 S1 109.20(9) . . ?
C3 C2 C7 119.78(13) . . ?
C3 C2 C1 127.29(13) . . ?
C7 C2 C1 112.81(12) . . ?
C2 C3 C4 119.79(14) . . ?
C2 C3 H1 120.1 . . ?
C4 C3 H1 120.1 . . ?
C5 C4 C3 120.33(15) . . ?
C5 C4 H2 119.8 . . ?
C3 C4 H2 119.8 . . ?
C4 C5 C6 120.44(15) . . ?
C4 C5 H3 119.8 . . ?
C6 C5 H3 119.8 . . ?
C7 C6 C5 119.24(14) . . ?
C7 C6 H4 120.4 . . ?
C5 C6 H4 120.4 . . ?
C6 C7 C2 120.28(14) . . ?
C6 C7 C8 125.95(13) . . ?
C2 C7 C8 113.68(12) . . ?
C20 C8 C7 104.89(11) . . ?
C20 C8 C9 105.15(12) . . ?
C7 C8 C9 107.22(11) . . ?
C20 C8 H5 113.0 . . ?
C7 C8 H5 113.0 . . ?
C9 C8 H5 113.0 . . ?
C10 C9 C14 120.53(14) . . ?
C10 C9 C8 126.06(13) . . ?
C14 C9 C8 113.31(12) . . ?
C9 C10 C11 119.63(15) . . ?
C9 C10 H6 120.2 . . ?
C11 C10 H6 120.2 . . ?
C12 C11 C10 120.00(15) . . ?
C12 C11 H7 120.0 . . ?
C10 C11 H7 120.0 . . ?
C11 C12 C13 120.38(15) . . ?
C11 C12 H8 119.8 . . ?
C13 C12 H8 119.8 . . ?
C14 C13 C12 119.51(14) . . ?
C14 C13 H9 120.2 . . ?
C12 C13 H9 120.2 . . ?
C13 C14 C9 119.92(13) . . ?
C13 C14 C1 126.78(13) . . ?
C9 C14 C1 113.17(12) . . ?
C16 C15 C20 120.46(13) . . ?
C16 C15 C1 127.29(13) . . ?
C20 C15 C1 112.24(12) . . ?
C15 C16 C17 119.38(16) . . ?
C15 C16 H10 120.3 . . ?
C17 C16 H10 120.3 . . ?
C18 C17 C16 120.35(16) . . ?
C18 C17 H11 119.8 . . ?
C16 C17 H11 119.8 . . ?
C17 C18 C19 120.43(15) . . ?
C17 C18 H12 119.8 . . ?
C19 C18 H12 119.8 . . ?
C20 C19 C18 119.61(15) . . ?
C20 C19 H13 120.2 . . ?
C18 C19 H13 120.2 . . ?
C19 C20 C15 119.76(14) . . ?
C19 C20 C8 126.17(14) . . ?
C15 C20 C8 114.07(12) . . ?
C22 C21 C26 119.29(13) . . ?
C22 C21 S1 126.36(11) . . ?
C26 C21 S1 114.34(11) . . ?
C21 C22 C23 119.85(13) . . ?
C21 C22 H14 120.1 . . ?
C23 C22 H14 120.1 . . ?
C24 C23 C22 120.47(14) . . ?
C24 C23 H15 119.8 . . ?
C22 C23 H15 119.8 . . ?
C25 C24 C23 119.58(15) . . ?
C25 C24 H16 120.2 . . ?
C23 C24 H16 120.2 . . ?
C26 C25 C24 120.45(14) . . ?
C26 C25 H17 119.8 . . ?
C24 C25 H17 119.8 . . ?
C25 C26 C21 120.34(14) . . ?
C25 C26 H18 119.8 . . ?
C21 C26 H18 119.8 . . ?

loop_
_geom_bond_atom_site_label_1
_geom_bond_atom_site_label_2
_geom_bond_distance
_geom_bond_site_symmetry_2
_geom_bond_publ_flag
S1 C21 1.7771(15) . ?
S1 C1 1.8100(14) . ?
C1 C2 1.5386(19) . ?
C1 C14 1.5480(19) . ?
C1 C15 1.5519(18) . ?
C2 C3 1.381(2) . ?
C2 C7 1.4005(19) . ?
C3 C4 1.388(2) . ?
C3 H1 0.9300 . ?
C4 C5 1.380(2) . ?
C4 H2 0.9300 . ?
C5 C6 1.391(2) . ?
C5 H3 0.9300 . ?
C6 C7 1.386(2) . ?
C6 H4 0.9300 . ?
C7 C8 1.521(2) . ?
C8 C20 1.520(2) . ?
C8 C9 1.521(2) . ?
C8 H5 0.9800 . ?
C9 C10 1.380(2) . ?
C9 C14 1.3983(19) . ?
C10 C11 1.391(2) . ?
C10 H6 0.9300 . ?
C11 C12 1.384(3) . ?
C11 H7 0.9300 . ?
C12 C13 1.399(2) . ?
C12 H8 0.9300 . ?
C13 C14 1.378(2) . ?
C13 H9 0.9300 . ?
C15 C16 1.378(2) . ?
C15 C20 1.401(2) . ?
C16 C17 1.395(2) . ?
C16 H10 0.9300 . ?
C17 C18 1.378(3) . ?
C17 H11 0.9300 . ?
C18 C19 1.390(3) . ?
C18 H12 0.9300 . ?
C19 C20 1.384(2) . ?
C19 H13 0.9300 . ?
C21 C22 1.387(2) . ?
C21 C26 1.396(2) . ?
C22 C23 1.391(2) . ?
C22 H14 0.9300 . ?
C23 C24 1.385(2) . ?
C23 H15 0.9300 . ?
C24 C25 1.380(2) . ?
C24 H16 0.9300 . ?
C25 C26 1.379(2) . ?
C25 H17 0.9300 . ?
C26 H18 0.9300 . ?

loop_
_geom_torsion_atom_site_label_1
_geom_torsion_atom_site_label_2
_geom_torsion_atom_site_label_3
_geom_torsion_atom_site_label_4
_geom_torsion
_geom_torsion_site_symmetry_1
_geom_torsion_site_symmetry_2
_geom_torsion_site_symmetry_3
_geom_torsion_site_symmetry_4
_geom_torsion_publ_flag
C21 S1 C1 C2 62.94(11) . . . . ?
C21 S1 C1 C14 -64.71(11) . . . . ?
C21 S1 C1 C15 179.14(9) . . . . ?
C14 C1 C2 C3 133.39(15) . . . . ?
C15 C1 C2 C3 -116.94(15) . . . . ?
S1 C1 C2 C3 2.49(19) . . . . ?
C14 C1 C2 C7 -50.62(15) . . . . ?
C15 C1 C2 C7 59.05(14) . . . . ?
S1 C1 C2 C7 178.48(10) . . . . ?
C7 C2 C3 C4 2.7(2) . . . . ?
C1 C2 C3 C4 178.40(14) . . . . ?
C2 C3 C4 C5 0.5(3) . . . . ?
C3 C4 C5 C6 -2.3(3) . . . . ?
C4 C5 C6 C7 0.9(3) . . . . ?
C5 C6 C7 C2 2.3(2) . . . . ?
C5 C6 C7 C8 -173.95(15) . . . . ?
C3 C2 C7 C6 -4.1(2) . . . . ?
C1 C2 C7 C6 179.60(13) . . . . ?
C3 C2 C7 C8 172.61(13) . . . . ?
C1 C2 C7 C8 -3.71(17) . . . . ?
C6 C7 C8 C20 122.28(15) . . . . ?
C2 C7 C8 C20 -54.19(15) . . . . ?
C6 C7 C8 C9 -126.28(15) . . . . ?
C2 C7 C8 C9 57.25(15) . . . . ?
C20 C8 C9 C10 -120.30(16) . . . . ?
C7 C8 C9 C10 128.44(15) . . . . ?
C20 C8 C9 C14 56.01(15) . . . . ?
C7 C8 C9 C14 -55.25(15) . . . . ?
C14 C9 C10 C11 0.4(2) . . . . ?
C8 C9 C10 C11 176.47(15) . . . . ?
C9 C10 C11 C12 -1.1(3) . . . . ?
C10 C11 C12 C13 0.1(3) . . . . ?
C11 C12 C13 C14 1.4(2) . . . . ?
C12 C13 C14 C9 -2.1(2) . . . . ?
C12 C13 C14 C1 -177.63(14) . . . . ?
C10 C9 C14 C13 1.2(2) . . . . ?
C8 C9 C14 C13 -175.35(12) . . . . ?
C10 C9 C14 C1 177.30(13) . . . . ?
C8 C9 C14 C1 0.76(16) . . . . ?
C2 C1 C14 C13 -131.69(14) . . . . ?
C15 C1 C14 C13 118.93(15) . . . . ?
S1 C1 C14 C13 -0.27(18) . . . . ?
C2 C1 C14 C9 52.52(15) . . . . ?
C15 C1 C14 C9 -56.86(14) . . . . ?
S1 C1 C14 C9 -176.06(10) . . . . ?
C2 C1 C15 C16 123.13(16) . . . . ?
C14 C1 C15 C16 -123.92(15) . . . . ?
S1 C1 C15 C16 -0.84(19) . . . . ?
C2 C1 C15 C20 -56.37(14) . . . . ?
C14 C1 C15 C20 56.58(14) . . . . ?
S1 C1 C15 C20 179.66(10) . . . . ?
C20 C15 C16 C17 0.4(2) . . . . ?
C1 C15 C16 C17 -179.06(14) . . . . ?
C15 C16 C17 C18 0.0(2) . . . . ?
C16 C17 C18 C19 -0.4(3) . . . . ?
C17 C18 C19 C20 0.4(3) . . . . ?
C18 C19 C20 C15 0.0(2) . . . . ?
C18 C19 C20 C8 179.89(15) . . . . ?
C16 C15 C20 C19 -0.4(2) . . . . ?
C1 C15 C20 C19 179.10(13) . . . . ?
C16 C15 C20 C8 179.69(13) . . . . ?
C1 C15 C20 C8 -0.77(17) . . . . ?
C7 C8 C20 C19 -123.12(15) . . . . ?
C9 C8 C20 C19 123.97(15) . . . . ?
C7 C8 C20 C15 56.74(15) . . . . ?
C9 C8 C20 C15 -56.17(15) . . . . ?
C1 S1 C21 C22 -4.90(15) . . . . ?
C1 S1 C21 C26 176.00(10) . . . . ?
C26 C21 C22 C23 1.2(2) . . . . ?
S1 C21 C22 C23 -177.88(12) . . . . ?
C21 C22 C23 C24 -0.9(2) . . . . ?
C22 C23 C24 C25 -0.2(3) . . . . ?
C23 C24 C25 C26 0.9(3) . . . . ?
C24 C25 C26 C21 -0.6(2) . . . . ?
C22 C21 C26 C25 -0.4(2) . . . . ?
S1 C21 C26 C25 178.74(12) . . . . ?
